data_1566429
loop_
_publ_author_name
'Ruth, Paul Niklas'
'Herbst-Irmer, Regine'
'Stalke, Dietmar'

_publ_section_title
;
 Hirshfeld atom refinement based on projector augmented wave densities
 with periodic boundary conditions
;
_journal_issue 2
_journal_name_full IUCrJ
_journal_page_first 286
_journal_page_last 297
_journal_paper_doi 10.1107/S2052252522001385
_journal_volume 9
_journal_year 2022
_chemical_absolute_configuration syn
_chemical_formula_moiety 'C3 H7 N O2'
_chemical_formula_sum 'C3 H7 N O2'
_chemical_formula_weight 89.0947
_space_group_crystal_system orthorhombic
_space_group_IT_number 19
_space_group_name_Hall 'P 2ac 2ab'
_space_group_name_H-M_alt 'P 21 21 21'
_atom_sites_solution_hydrogens difmap
_audit_creation_method 'xHARPY 0.1'
_cell_angle_alpha 90
_cell_angle_beta 90
_cell_angle_gamma 90
_cell_formula_units_Z 4
_cell_length_a 5.9279(10)
_cell_length_b 12.2597(17)
_cell_length_c 5.7939(9)
_cell_measurement_reflns_used 1524
_cell_measurement_temperature 23
_cell_measurement_theta_max 22.5
_cell_measurement_theta_min 15.0
_cell_volume 421.07(11)
_computing_publication_material 'xHARPY 0.1'
_computing_structure_refinement 'xHARPY 0.1'
_computing_structure_solution 'SHELXS-2013 (Sheldrick, 2008)'
_diffrn_ambient_temperature 23
_diffrn_measured_fraction_theta_full 0.994
_diffrn_measured_fraction_theta_max 0.993
_diffrn_measurement_device_type 'P-1 four circle diffractometer'
_diffrn_measurement_method 'area detector'
_diffrn_radiation_type MoK\a
_diffrn_radiation_wavelength 0.71073
_diffrn_reflns_av_unetI/netI 0.0243
_diffrn_reflns_Laue_measured_fraction_full 0.994
_diffrn_reflns_Laue_measured_fraction_max 0.993
_diffrn_reflns_limit_h_max 12
_diffrn_reflns_limit_h_min 0
_diffrn_reflns_limit_k_max 26
_diffrn_reflns_limit_k_min 0
_diffrn_reflns_limit_l_max 12
_diffrn_reflns_limit_l_min 0
_diffrn_reflns_number 2519
_diffrn_reflns_point_group_measured_fraction_full 0.618
_diffrn_reflns_point_group_measured_fraction_max 0.567
_diffrn_reflns_theta_full 25.242
_diffrn_reflns_theta_max 50.138
_diffrn_reflns_theta_min 3.323
_exptl_absorpt_coefficient_mu 0.117
_exptl_absorpt_correction_type none
_exptl_crystal_colour colorless
_exptl_crystal_density_diffrn 1.405
_exptl_crystal_density_method 'not measured'
_exptl_crystal_description sphere
_exptl_crystal_F_000 192
_exptl_crystal_size_rad 0.18
_refine_diff_density_max 0.5326
_refine_diff_density_min -0.3044
_refine_diff_density_rms 0.0643
_refine_ls_extinction_method none
_refine_ls_goodness_of_fit_ref 2.25
_refine_ls_hydrogen_treatment refall
_refine_ls_matrix_type full
_refine_ls_number_parameters 83
_refine_ls_number_reflns 2519
_refine_ls_number_restraints 0
_refine_ls_R_factor_all 0.0304
_refine_ls_R_factor_gt 0.0285
_refine_ls_shift/su_max 0.0
_refine_ls_shift/su_mean 0.0
_refine_ls_structure_factor_coef Fsqd
_refine_ls_weighting_details w=1/[\s^2^(Fo^2^)]
_refine_ls_weighting_scheme sigma
_refine_ls_wR_factor_gt 0.0635
_refine_ls_wR_factor_ref 0.0637
_reflns_Friedel_coverage 0.0
_reflns_Friedel_fraction_full 0.0
_reflns_Friedel_fraction_max 0.0
_reflns_number_gt 2393
_reflns_number_total 2519
_reflns_threshold_expression 'I > 2\s(I)'
_cod_data_source_file fc5060.cif
_cod_data_source_block A23_xHARPy_iam
_cod_database_code 1566429

loop_
_space_group_symop_operation_xyz
'x, y, z'
'-x+1/2, -y, z+1/2'
'x+1/2, -y+1/2, -z'
'-x, y+1/2, -z+1/2'

loop_
_atom_site_label
_atom_site_type_symbol
_atom_site_fract_x
_atom_site_fract_y
_atom_site_fract_z
_atom_site_U_iso_or_equiv
_atom_site_adp_type
_atom_site_occupancy
_atom_site_site_symmetry_order
O1 O 0.72707(7) 0.08373(3) 0.62435(8) 0.00693(7) Uani 1.0 1
O2 O 0.44089(7) 0.18410(3) 0.76127(8) 0.00670(6) Uani 1.0 1
N1 N 0.64730(8) 0.13742(4) 0.18282(9) 0.00565(7) Uani 1.0 1
H1 H 0.6980(19) 0.0649(9) 0.189(2) 0.031(3) Uiso 1.0 1
H2 H 0.7687(17) 0.1828(8) 0.201(2) 0.017(3) Uiso 1.0 1
H3 H 0.579(2) 0.1459(9) 0.016(2) 0.030(3) Uiso 1.0 1
C1 C 0.46619(9) 0.16105(4) 0.35487(10) 0.00498(7) Uani 1.0 1
H4 H 0.4234(15) 0.2399(7) 0.3434(19) 0.007(2) Uiso 1.0 1
C2 C 0.25989(10) 0.09073(5) 0.30330(11) 0.00745(8) Uani 1.0 1
H5 H 0.2018(18) 0.1088(8) 0.152(2) 0.016(3) Uiso 1.0 1
H6 H 0.1439(17) 0.1076(8) 0.423(2) 0.013(3) Uiso 1.0 1
H7 H 0.3016(16) 0.0097(8) 0.309(2) 0.018(3) Uiso 1.0 1
C3 C 0.55399(9) 0.14080(4) 0.59994(9) 0.00469(7) Uani 1.0 1

loop_
_atom_site_aniso_label
_atom_site_aniso_U_11
_atom_site_aniso_U_22
_atom_site_aniso_U_33
_atom_site_aniso_U_23
_atom_site_aniso_U_13
_atom_site_aniso_U_12
O1 0.00678(13) 0.00706(13) 0.00696(16) 0.00064(12) -0.00055(12) 0.00218(11)
O2 0.00797(13) 0.00792(13) 0.00421(15) -0.00072(11) 0.00098(12) 0.00162(12)
N1 0.00581(14) 0.00651(14) 0.00463(16) -0.00022(12) 0.00065(13) 0.00014(12)
C1 0.00556(16) 0.00544(14) 0.00394(18) -0.00004(12) 0.00001(14) 0.00050(13)
C2 0.00630(17) 0.00946(17) 0.0066(2) -0.00047(15) -0.00060(15) -0.00125(15)
C3 0.00562(15) 0.00428(13) 0.00419(17) 0.00007(12) -0.00041(14) -0.00044(13)

loop_
_atom_type_symbol
_atom_type_description
_atom_type_scat_dispersion_real
_atom_type_scat_dispersion_imag
_atom_type_scat_source
C C 0.0033 0.0016 'International Tables Vol C Tables 4.2.6.8 and 6.1.1.4'
H H 0.0000 0.0000 'International Tables Vol C Tables 4.2.6.8 and 6.1.1.4'
N N 0.0061 0.0033 'International Tables Vol C Tables 4.2.6.8 and 6.1.1.4'
O O 0.0106 0.0060 'International Tables Vol C Tables 4.2.6.8 and 6.1.1.4'

loop_
_geom_angle_atom_site_label_1
_geom_angle_atom_site_label_2
_geom_angle_atom_site_label_3
_geom_angle
C1 N1 H1 112.8(8)
C1 N1 H2 111.7(7)
H1 N1 H2 108.6(9)
C1 N1 H3 108.4(7)
H1 N1 H3 105(1)
H2 N1 H3 110.4(9)
C3 C1 N1 110.05(4)
C3 C1 C2 111.23(5)
N1 C1 C2 109.62(5)
C3 C1 H4 107.7(6)
N1 C1 H4 109.0(6)
C2 C1 H4 109.2(5)
C1 C2 H5 109.4(6)
C1 C2 H6 107.4(6)
H5 C2 H6 109.7(8)
C1 C2 H7 110.4(5)
H5 C2 H7 109.8(9)
H6 C2 H7 110.1(8)
O2 C3 O1 125.84(5)
O2 C3 C1 115.85(5)
O1 C3 C1 118.32(5)

loop_
_geom_bond_atom_site_label_1
_geom_bond_atom_site_label_2
_geom_bond_distance
O1 C3 1.2498(7)
O2 C3 1.2669(7)
N1 C1 1.4934(7)
N1 H1 0.939(11)
N1 H2 0.916(10)
N1 H3 1.051(13)
C1 C3 1.5326(8)
C1 C2 1.5259(8)
C1 H4 1.002(9)
C2 H5 0.969(12)
C2 H6 0.998(11)
C2 H7 1.024(10)
